data_7008465
loop_
_publ_author_name
'Nagao, Shoken'
'Seino, Hidetake'
'Hidai, Masanobu'
'Mizobe, Yasushi'

_publ_section_title
;
 Preparation of chalcogenolato-bridged dinuclear Tp*Rh-Cp*Ru complexes
 (Tp*= hydrotris(3,5-dimethylpyrazol-1-yl)borate,
 Cp*=eta(5)-pentamethylcyclopentadienyl) and binding of dioxygen to
 their Ru sites.
;
_journal_issue 19
_journal_name_full 'Dalton transactions (Cambridge, England : 2003)'
_journal_page_first 3166
_journal_page_last 3172
_journal_paper_doi 10.1039/b503153m
_journal_year 2005
_chemical_formula_moiety 'C43 H58 B Cl N7 O S2 Rh Ru '
_chemical_formula_sum 'C43 H58 B Cl N7 O Rh Ru S2'
_chemical_formula_weight 1003.34
_space_group_IT_number 14
_symmetry_cell_setting monoclinic
_symmetry_Int_Tables_number 14
_symmetry_space_group_name_Hall '-P 2ybc'
_symmetry_space_group_name_H-M 'P 1 21/c 1'
_cell_angle_alpha 90
_cell_angle_beta 90.8538(7)
_cell_angle_gamma 90
_cell_formula_units_Z 4
_cell_length_a 11.055(2)
_cell_length_b 19.403(3)
_cell_length_c 22.302(3)
_cell_measurement_reflns_used 9286
_cell_measurement_temperature 293.1
_cell_measurement_theta_max 27.9
_cell_measurement_theta_min 3.1
_cell_volume 4783.3(13)
_computing_cell_refinement CrystalClear
_computing_data_collection CrystalClear
_computing_data_reduction CrystalStructure
_computing_publication_material 'CrystalStructure 3.6.0'
_computing_structure_refinement CRYSTALS
_computing_structure_solution 'DIRDIF99 (PATTY)'
_diffrn_detector_area_resol_mean 7.31
_diffrn_measured_fraction_theta_full 0.9964
_diffrn_measured_fraction_theta_max 0.9964
_diffrn_measurement_device_type 'Rigaku Mercury'
_diffrn_measurement_method \w
_diffrn_radiation_type 'Mo K\a'
_diffrn_radiation_wavelength 0.7107
_diffrn_reflns_av_R_equivalents 0.048
_diffrn_reflns_limit_h_max 14
_diffrn_reflns_limit_h_min -14
_diffrn_reflns_limit_k_max 25
_diffrn_reflns_limit_k_min -19
_diffrn_reflns_limit_l_max 29
_diffrn_reflns_limit_l_min -28
_diffrn_reflns_number 40533
_diffrn_reflns_theta_full 27.88
_diffrn_reflns_theta_max 27.88
_exptl_absorpt_coefficient_mu 0.842
_exptl_absorpt_correction_T_max 0.845
_exptl_absorpt_correction_T_min 0.688
_exptl_absorpt_correction_type multi-scan
_exptl_absorpt_process_details 'Jacobson, R. (1998) Private communication'
_exptl_crystal_colour purple
_exptl_crystal_density_diffrn 1.393
_exptl_crystal_density_method 'not measured'
_exptl_crystal_description prism
_exptl_crystal_F_000 2064.00
_exptl_crystal_size_max 0.40
_exptl_crystal_size_mid 0.30
_exptl_crystal_size_min 0.20
_refine_diff_density_max 1.14
_refine_diff_density_min -0.73
_refine_ls_extinction_method none
_refine_ls_goodness_of_fit_ref 1.001
_refine_ls_hydrogen_treatment mixed
_refine_ls_number_parameters 575
_refine_ls_number_reflns 11380
_refine_ls_R_factor_gt 0.0420
_refine_ls_shift/su_max 0.0010
_refine_ls_structure_factor_coef Fsqd
_refine_ls_weighting_details 'w = 1/[0.0010Fo^2^ + 0.4700\s(Fo^2^) + 0.1000]/(4Fo^2^)'
_refine_ls_weighting_scheme calc
_refine_ls_wR_factor_ref 0.1340
_reflns_number_gt 6275
_reflns_number_total 11380
_reflns_threshold_expression F^2^>2.0\s(F^2^)
_cod_data_source_file b503153m.txt
_cod_data_source_block '[Tp*RhCl(SPh)2RuCp*(MeCN)]_THF_(3a_THF)'
_cod_original_cell_volume 4783.2(11)
_cod_original_formula_sum 'C43 H58 B Cl N7 O S2 Rh Ru '
_cod_database_code 7008465

loop_
_symmetry_equiv_pos_site_id
_symmetry_equiv_pos_as_xyz
1 +X,+Y,+Z
2 -X,1/2+Y,1/2-Z
3 -X,-Y,-Z
4 +X,1/2-Y,1/2+Z

loop_
_atom_site_label
_atom_site_type_symbol
_atom_site_fract_x
_atom_site_fract_y
_atom_site_fract_z
_atom_site_U_iso_or_equiv
_atom_site_adp_type
_atom_site_occupancy
_atom_site_symmetry_multiplicity
_atom_site_calc_flag
_atom_site_refinement_flags
_atom_site_disorder_assembly
_atom_site_disorder_group
Rh(1) Rh 0.11071(3) 0.23133(2) 0.297940(10) 0.03638(9) Uani 1.00 1 d . . .
Ru(1) Ru 0.30875(3) 0.29712(2) 0.41952(2) 0.04179(10) Uani 1.00 1 d . . .
Cl(1) Cl 0.26726(11) 0.27890(7) 0.24199(5) 0.0573(4) Uani 1.00 1 d . . .
S(1) S 0.13392(9) 0.32992(5) 0.35851(4) 0.0380(3) Uani 1.00 1 d . . .
S(2) S 0.26331(10) 0.19174(6) 0.36419(5) 0.0431(3) Uani 1.00 1 d . . .
O(1) O 0.4898(9) 0.1344(4) 0.5867(4) 0.214(4) Uani 1.00 1 d . . .
N(1) N 0.0130(4) 0.1222(2) 0.2154(2) 0.0507(11) Uani 1.00 1 d . . .
N(2) N 0.1202(4) 0.1439(2) 0.2406(2) 0.0512(11) Uani 1.00 1 d . . .
N(3) N -0.0998(4) 0.2339(2) 0.2116(2) 0.0534(12) Uani 1.00 1 d . . .
N(4) N -0.0125(3) 0.2768(2) 0.2353(2) 0.0467(11) Uani 1.00 1 d . . .
N(5) N -0.1206(3) 0.1549(2) 0.2994(2) 0.0525(12) Uani 1.00 1 d . . .
N(6) N -0.0400(3) 0.1861(2) 0.3384(2) 0.0409(10) Uani 1.00 1 d . . .
N(7) N 0.2158(4) 0.2742(2) 0.4955(2) 0.0508(11) Uani 1.00 1 d . . .
C(1) C 0.2073(5) 0.1032(3) 0.2190(2) 0.064(2) Uani 1.00 1 d . . .
C(2) C 0.1546(7) 0.0553(3) 0.1809(3) 0.081(2) Uani 1.00 1 d . . .
C(3) C 0.0329(6) 0.0677(3) 0.1792(2) 0.069(2) Uani 1.00 1 d . . .
C(4) C 0.3382(6) 0.1084(4) 0.2349(3) 0.096(3) Uani 1.00 1 d . . .
C(5) C -0.0665(7) 0.0310(3) 0.1471(3) 0.098(2) Uani 1.00 1 d . . .
C(6) C -0.0287(5) 0.3390(3) 0.2100(2) 0.055(1) Uani 1.00 1 d . . .
C(7) C -0.1269(6) 0.3346(3) 0.1705(3) 0.078(2) Uani 1.00 1 d . . .
C(8) C -0.1697(6) 0.2691(3) 0.1713(3) 0.077(2) Uani 1.00 1 d . . .
C(9) C 0.0447(6) 0.4008(3) 0.2234(3) 0.073(2) Uani 1.00 1 d . . .
C(10) C -0.2713(7) 0.2362(4) 0.1372(4) 0.135(3) Uani 1.00 1 d . . .
C(11) C -0.0810(4) 0.1734(2) 0.3937(2) 0.0450(12) Uani 1.00 1 d . . .
C(12) C -0.1856(4) 0.1343(3) 0.3894(3) 0.061(2) Uani 1.00 1 d . . .
C(13) C -0.2092(5) 0.1232(3) 0.3299(3) 0.064(2) Uani 1.00 1 d . . .
C(14) C -0.0222(4) 0.1989(2) 0.4491(2) 0.052(1) Uani 1.00 1 d . . .
C(15) C -0.3105(6) 0.0849(4) 0.3005(3) 0.112(3) Uani 1.00 1 d . . .
C(16) C 0.0006(4) 0.3536(2) 0.3965(2) 0.0429(12) Uani 1.00 1 d . . .
C(17) C -0.1125(4) 0.3471(2) 0.3701(3) 0.057(2) Uani 1.00 1 d . . .
C(18) C -0.2134(5) 0.3715(3) 0.3997(3) 0.082(2) Uani 1.00 1 d . . .
C(19) C -0.2045(6) 0.4018(3) 0.4540(4) 0.094(3) Uani 1.00 1 d . . .
C(20) C -0.0929(7) 0.4098(3) 0.4799(3) 0.085(2) Uani 1.00 1 d . . .
C(21) C 0.0109(5) 0.3854(3) 0.4523(2) 0.059(2) Uani 1.00 1 d . . .
C(22) C 0.2157(4) 0.1198(2) 0.4070(2) 0.0493(13) Uani 1.00 1 d . . .
C(23) C 0.1393(5) 0.0695(2) 0.3831(2) 0.057(2) Uani 1.00 1 d . . .
C(24) C 0.1064(5) 0.0131(3) 0.4183(3) 0.069(2) Uani 1.00 1 d . . .
C(25) C 0.1501(6) 0.0065(3) 0.4754(3) 0.080(2) Uani 1.00 1 d . . .
C(26) C 0.2288(6) 0.0537(3) 0.4991(3) 0.077(2) Uani 1.00 1 d . . .
C(27) C 0.2622(5) 0.1117(3) 0.4657(2) 0.062(2) Uani 1.00 1 d . . .
C(28) C 0.4522(4) 0.3398(3) 0.4763(2) 0.056(2) Uani 1.00 1 d . . .
C(29) C 0.5009(4) 0.2874(3) 0.4400(3) 0.062(2) Uani 1.00 1 d . . .
C(30) C 0.4866(4) 0.3080(3) 0.3785(2) 0.061(2) Uani 1.00 1 d . . .
C(31) C 0.4270(4) 0.3723(3) 0.3774(2) 0.059(2) Uani 1.00 1 d . . .
C(32) C 0.4038(4) 0.3927(3) 0.4386(2) 0.059(2) Uani 1.00 1 d . . .
C(33) C 0.4544(6) 0.3413(4) 0.5434(3) 0.089(2) Uani 1.00 1 d . . .
C(34) C 0.5699(5) 0.2251(4) 0.4604(3) 0.095(3) Uani 1.00 1 d . . .
C(35) C 0.5367(5) 0.2702(4) 0.3263(3) 0.090(2) Uani 1.00 1 d . . .
C(36) C 0.4019(6) 0.4181(4) 0.3241(3) 0.091(2) Uani 1.00 1 d . . .
C(37) C 0.3528(6) 0.4604(3) 0.4581(3) 0.087(2) Uani 1.00 1 d . . .
C(38) C 0.1760(5) 0.2672(3) 0.5410(2) 0.063(2) Uani 1.00 1 d . . .
C(39) C 0.1217(8) 0.2572(5) 0.6002(3) 0.135(4) Uani 1.00 1 d . . .
C(40) C 0.460(1) 0.1234(7) 0.6458(5) 0.204(6) Uani 1.00 1 d . . .
C(41) C 0.524(2) 0.0662(7) 0.6661(5) 0.221(7) Uani 1.00 1 d . . .
C(42) C 0.5511(11) 0.0272(5) 0.6113(5) 0.177(5) Uani 1.00 1 d . . .
C(43) C 0.5618(11) 0.0778(6) 0.5682(5) 0.168(5) Uani 1.00 1 d . . .
B(1) B -0.1046(6) 0.1583(3) 0.2307(3) 0.053(2) Uani 1.00 1 d . . .
H(1) H -0.178(4) 0.136(2) 0.210(2) 0.042(11) Uiso 1.00 1 c . . .
H(2) H 0.1955 0.0200 0.1598 0.097 Uiso 1.00 1 c R . .
H(3) H 0.3752 0.1387 0.2072 0.116 Uiso 1.00 1 c R . .
H(4) H 0.3755 0.0644 0.2329 0.116 Uiso 1.00 1 c R . .
H(5) H 0.3477 0.1264 0.2743 0.116 Uiso 1.00 1 c R . .
H(6) H -0.0959 -0.0052 0.1716 0.118 Uiso 1.00 1 c R . .
H(7) H -0.0377 0.0124 0.1106 0.118 Uiso 1.00 1 c R . .
H(8) H -0.1301 0.0627 0.1388 0.118 Uiso 1.00 1 c R . .
H(9) H -0.1588 0.3715 0.1472 0.093 Uiso 1.00 1 c R . .
H(10) H 0.0099 0.4255 0.2556 0.087 Uiso 1.00 1 c R . .
H(11) H 0.0474 0.4295 0.1890 0.087 Uiso 1.00 1 c R . .
H(12) H 0.1244 0.3869 0.2344 0.087 Uiso 1.00 1 c R . .
H(13) H -0.2428 0.2164 0.1012 0.161 Uiso 1.00 1 c R . .
H(14) H -0.3312 0.2698 0.1280 0.161 Uiso 1.00 1 c R . .
H(15) H -0.3054 0.2013 0.1616 0.161 Uiso 1.00 1 c R . .
H(16) H -0.2319 0.1183 0.4221 0.074 Uiso 1.00 1 c R . .
H(17) H 0.0349 0.1657 0.4630 0.062 Uiso 1.00 1 c R . .
H(18) H -0.0815 0.2061 0.4788 0.062 Uiso 1.00 1 c R . .
H(19) H 0.0181 0.2411 0.4412 0.062 Uiso 1.00 1 c R . .
H(20) H -0.3755 0.1162 0.2939 0.134 Uiso 1.00 1 c R . .
H(21) H -0.3363 0.0486 0.3259 0.134 Uiso 1.00 1 c R . .
H(22) H -0.2855 0.0664 0.2633 0.134 Uiso 1.00 1 c R . .
H(23) H -0.1195 0.3251 0.3322 0.069 Uiso 1.00 1 c R . .
H(24) H -0.2903 0.3670 0.3806 0.098 Uiso 1.00 1 c R . .
H(25) H -0.2753 0.4171 0.4737 0.114 Uiso 1.00 1 c R . .
H(26) H -0.0865 0.4325 0.5175 0.102 Uiso 1.00 1 c R . .
H(27) H 0.0883 0.3899 0.4710 0.071 Uiso 1.00 1 c R . .
H(28) H 0.1100 0.0735 0.3430 0.069 Uiso 1.00 1 c R . .
H(29) H 0.0523 -0.0206 0.4025 0.082 Uiso 1.00 1 c R . .
H(30) H 0.1254 -0.0315 0.4992 0.096 Uiso 1.00 1 c R . .
H(31) H 0.2624 0.0466 0.5381 0.092 Uiso 1.00 1 c R . .
H(32) H 0.3147 0.1454 0.4826 0.074 Uiso 1.00 1 c R . .
H(33) H 0.4176 0.3824 0.5573 0.107 Uiso 1.00 1 c R . .
H(34) H 0.5357 0.3392 0.5577 0.107 Uiso 1.00 1 c R . .
H(35) H 0.4110 0.3026 0.5579 0.107 Uiso 1.00 1 c R . .
H(36) H 0.5710 0.2239 0.5030 0.114 Uiso 1.00 1 c R . .
H(37) H 0.6505 0.2274 0.4463 0.114 Uiso 1.00 1 c R . .
H(38) H 0.5320 0.1846 0.4453 0.114 Uiso 1.00 1 c R . .
H(39) H 0.5776 0.2300 0.3401 0.108 Uiso 1.00 1 c R . .
H(40) H 0.5921 0.2991 0.3059 0.108 Uiso 1.00 1 c R . .
H(41) H 0.4728 0.2573 0.2996 0.108 Uiso 1.00 1 c R . .
H(42) H 0.4247 0.3945 0.2887 0.110 Uiso 1.00 1 c R . .
H(43) H 0.4476 0.4594 0.3279 0.110 Uiso 1.00 1 c R . .
H(44) H 0.3182 0.4290 0.3219 0.110 Uiso 1.00 1 c R . .
H(45) H 0.3328 0.4874 0.4238 0.104 Uiso 1.00 1 c R . .
H(46) H 0.4107 0.4843 0.4822 0.104 Uiso 1.00 1 c R . .
H(47) H 0.2820 0.4523 0.4806 0.104 Uiso 1.00 1 c R . .
H(48) H 0.1470 0.2938 0.6257 0.162 Uiso 1.00 1 c R . .
H(49) H 0.1451 0.2144 0.6176 0.162 Uiso 1.00 1 c R . .
H(50) H 0.0362 0.2584 0.5953 0.162 Uiso 1.00 1 c R . .
H(51) H 0.4720 0.1630 0.6702 0.246 Uiso 1.00 1 c R . .
H(52) H 0.3776 0.1095 0.6475 0.246 Uiso 1.00 1 c R . .
H(53) H 0.5994 0.0832 0.6812 0.267 Uiso 1.00 1 c R . .
H(54) H 0.4863 0.0395 0.6961 0.267 Uiso 1.00 1 c R . .
H(55) H 0.6208 -0.0013 0.6140 0.214 Uiso 1.00 1 c R . .
H(56) H 0.4821 -0.0004 0.6026 0.214 Uiso 1.00 1 c R . .
H(57) H 0.5346 0.0619 0.5300 0.202 Uiso 1.00 1 c R . .
H(58) H 0.6445 0.0908 0.5660 0.202 Uiso 1.00 1 c R . .

loop_
_atom_site_aniso_label
_atom_site_aniso_U_11
_atom_site_aniso_U_22
_atom_site_aniso_U_33
_atom_site_aniso_U_12
_atom_site_aniso_U_13
_atom_site_aniso_U_23
Rh(1) 0.0394(2) 0.0400(2) 0.0297(2) -0.0012(1) -0.00018(13) -0.0019(1)
Ru(1) 0.0370(2) 0.0518(2) 0.0364(2) -0.0001(2) -0.0047(1) -0.0021(2)
Cl(1) 0.0546(7) 0.0771(9) 0.0403(6) -0.0119(6) 0.0097(5) 0.0032(6)
S(1) 0.0383(5) 0.0407(6) 0.0348(5) -0.0015(4) -0.0018(4) -0.0016(4)
S(2) 0.0407(6) 0.0493(6) 0.0393(6) 0.0055(5) 0.0008(4) -0.0000(5)
O(1) 0.317(11) 0.179(7) 0.149(7) 0.127(8) 0.028(7) -0.007(6)
N(1) 0.073(3) 0.041(2) 0.037(2) -0.005(2) -0.010(2) -0.007(2)
N(2) 0.066(3) 0.051(2) 0.037(2) 0.006(2) -0.001(2) -0.009(2)
N(3) 0.059(3) 0.045(2) 0.055(2) -0.003(2) -0.020(2) -0.004(2)
N(4) 0.053(2) 0.048(2) 0.039(2) -0.005(2) -0.009(2) -0.003(2)
N(5) 0.051(2) 0.051(2) 0.056(2) -0.015(2) -0.003(2) -0.005(2)
N(6) 0.041(2) 0.041(2) 0.041(2) -0.005(2) -0.001(2) -0.002(2)
N(7) 0.052(2) 0.067(3) 0.033(2) 0.002(2) -0.006(2) -0.001(2)
C(1) 0.088(4) 0.055(3) 0.049(3) 0.022(3) 0.009(3) -0.006(2)
C(2) 0.127(6) 0.059(4) 0.056(3) 0.026(4) -0.002(4) -0.020(3)
C(3) 0.119(5) 0.043(3) 0.045(3) 0.001(3) -0.007(3) -0.009(2)
C(4) 0.086(5) 0.111(6) 0.093(5) 0.038(4) 0.018(4) -0.028(4)
C(5) 0.161(7) 0.054(3) 0.080(4) -0.012(4) -0.039(5) -0.021(3)
C(6) 0.072(3) 0.047(3) 0.046(3) 0.000(2) -0.012(2) 0.006(2)
C(7) 0.094(4) 0.059(3) 0.080(4) 0.008(3) -0.042(4) 0.009(3)
C(8) 0.087(4) 0.063(4) 0.081(4) 0.001(3) -0.043(4) 0.004(3)
C(9) 0.097(4) 0.052(3) 0.068(4) -0.010(3) -0.024(3) 0.013(3)
C(10) 0.151(7) 0.088(5) 0.163(8) -0.010(5) -0.121(7) 0.009(5)
C(11) 0.046(2) 0.043(2) 0.047(3) 0.003(2) 0.008(2) 0.002(2)
C(12) 0.049(3) 0.062(3) 0.074(4) -0.008(2) 0.018(3) 0.004(3)
C(13) 0.050(3) 0.067(3) 0.075(4) -0.020(3) -0.002(3) -0.004(3)
C(14) 0.056(3) 0.055(3) 0.045(3) 0.006(2) 0.008(2) 0.003(2)
C(15) 0.083(5) 0.141(7) 0.112(6) -0.068(5) -0.006(4) -0.007(5)
C(16) 0.047(2) 0.033(2) 0.048(3) 0.002(2) 0.002(2) 0.001(2)
C(17) 0.047(3) 0.048(3) 0.077(4) -0.001(2) 0.005(3) -0.008(3)
C(18) 0.044(3) 0.065(4) 0.136(6) -0.001(3) 0.015(3) -0.019(4)
C(19) 0.078(5) 0.071(4) 0.134(6) 0.009(4) 0.054(5) -0.022(4)
C(20) 0.109(5) 0.067(4) 0.078(4) 0.008(4) 0.038(4) -0.021(3)
C(21) 0.073(4) 0.055(3) 0.050(3) 0.004(3) 0.005(3) -0.005(2)
C(22) 0.050(3) 0.049(3) 0.049(3) 0.015(2) 0.004(2) 0.004(2)
C(23) 0.065(3) 0.047(3) 0.061(3) 0.009(2) 0.006(3) 0.001(2)
C(24) 0.071(4) 0.047(3) 0.088(4) -0.001(3) 0.008(3) 0.006(3)
C(25) 0.090(5) 0.067(4) 0.085(5) 0.008(3) 0.011(4) 0.030(3)
C(26) 0.090(4) 0.085(4) 0.055(3) 0.012(4) -0.003(3) 0.024(3)
C(27) 0.068(3) 0.060(3) 0.056(3) 0.009(3) -0.000(3) 0.003(3)
C(28) 0.045(3) 0.074(3) 0.049(3) -0.011(2) -0.018(2) -0.012(3)
C(29) 0.035(2) 0.078(4) 0.071(4) 0.000(2) -0.012(2) -0.001(3)
C(30) 0.035(2) 0.084(4) 0.064(3) -0.012(3) -0.002(2) -0.010(3)
C(31) 0.046(3) 0.073(4) 0.059(3) -0.021(3) -0.008(2) 0.006(3)
C(32) 0.048(3) 0.058(3) 0.070(3) -0.013(2) -0.020(2) -0.007(3)
C(33) 0.086(4) 0.118(6) 0.063(4) -0.010(4) -0.034(3) -0.011(4)
C(34) 0.057(4) 0.103(5) 0.126(6) 0.020(3) -0.009(4) 0.004(4)
C(35) 0.047(3) 0.130(6) 0.093(5) -0.010(3) 0.014(3) -0.036(4)
C(36) 0.087(5) 0.102(5) 0.085(5) -0.034(4) -0.010(4) 0.032(4)
C(37) 0.081(4) 0.065(4) 0.114(5) -0.006(3) -0.015(4) -0.017(4)
C(38) 0.069(4) 0.081(4) 0.039(3) -0.005(3) -0.001(2) 0.002(3)
C(39) 0.162(8) 0.208(10) 0.035(3) -0.027(7) 0.011(4) 0.010(5)
C(40) 0.32(2) 0.172(12) 0.119(9) 0.065(12) 0.105(10) -0.036(8)
C(41) 0.36(2) 0.163(12) 0.138(10) 0.062(13) 0.104(12) 0.019(9)
C(42) 0.26(1) 0.108(7) 0.172(10) 0.077(8) 0.119(10) 0.041(7)
C(43) 0.193(11) 0.154(10) 0.159(10) 0.075(9) 0.048(9) -0.003(8)
B(1) 0.061(4) 0.053(3) 0.046(3) -0.014(3) -0.017(3) -0.006(3)

loop_
_atom_type_symbol
_atom_type_description
_atom_type_scat_dispersion_real
_atom_type_scat_dispersion_imag
_atom_type_scat_source
C C 0.003 0.002
;
International Tables for Crystallography
(1992, Vol. C, Tables 4.2.6.8 and 6.1.1.4)
;
H H 0.000 0.000
;
International Tables for Crystallography
(1992, Vol. C, Table 6.1.1.4)
;
N N 0.006 0.003
;
International Tables for Crystallography
(1992, Vol. C, Tables 4.2.6.8 and 6.1.1.4)
;
O O 0.011 0.006
;
International Tables for Crystallography
(1992, Vol. C, Tables 4.2.6.8 and 6.1.1.4)
;
B B 0.001 0.001
;
International Tables for Crystallography
(1992, Vol. C, Tables 4.2.6.8 and 6.1.1.4)
;
S S 0.125 0.123
;
International Tables for Crystallography
(1992, Vol. C, Tables 4.2.6.8 and 6.1.1.4)
;
Cl Cl 0.148 0.159
;
International Tables for Crystallography
(1992, Vol. C, Tables 4.2.6.8 and 6.1.1.4)
;
Ru Ru -1.259 0.836
;
International Tables for Crystallography
(1992, Vol. C, Tables 4.2.6.8 and 6.1.1.4)
;
Rh Rh -1.118 0.919
;
International Tables for Crystallography
(1992, Vol. C, Tables 4.2.6.8 and 6.1.1.4)
;

loop_
_geom_angle_atom_site_label_1
_geom_angle_atom_site_label_2
_geom_angle_atom_site_label_3
_geom_angle
_geom_angle_publ_flag
_geom_angle_site_symmetry_1
_geom_angle_site_symmetry_2
_geom_angle_site_symmetry_3
S(1) Rh(1) Cl(1) 84.85(4) ? . . .
S(2) Rh(1) Cl(1) 86.25(4) ? . . .
N(2) Rh(1) Cl(1) 87.2(1) ? . . .
N(4) Rh(1) Cl(1) 87.5(1) ? . . .
N(6) Rh(1) Cl(1) 173.2(1) ? . . .
Rh(1) S(1) Ru(1) 100.80(4) ? . . .
S(2) Rh(1) S(1) 80.45(4) ? . . .
N(2) Rh(1) S(1) 170.7(1) ? . . .
N(4) Rh(1) S(1) 95.9(1) ? . . .
N(6) Rh(1) S(1) 99.99(9) ? . . .
Rh(1) S(1) C(16) 113.6(1) ? . . .
Rh(1) S(2) Ru(1) 100.63(4) ? . . .
N(2) Rh(1) S(2) 94.3(1) ? . . .
N(4) Rh(1) S(2) 173.1(1) ? . . .
N(6) Rh(1) S(2) 99.2(1) ? . . .
Rh(1) S(2) C(22) 112.3(2) ? . . .
Rh(1) N(2) N(1) 116.1(3) ? . . .
N(4) Rh(1) N(2) 88.5(1) ? . . .
N(6) Rh(1) N(2) 88.4(1) ? . . .
Rh(1) N(2) C(1) 136.7(3) ? . . .
Rh(1) N(4) N(3) 116.0(3) ? . . .
N(6) Rh(1) N(4) 87.2(1) ? . . .
Rh(1) N(4) C(6) 136.8(3) ? . . .
Rh(1) N(6) N(5) 115.0(3) ? . . .
Rh(1) N(6) C(11) 138.8(3) ? . . .
S(2) Ru(1) S(1) 77.30(4) ? . . .
Ru(1) S(1) C(16) 117.4(1) ? . . .
N(7) Ru(1) S(1) 96.6(1) ? . . .
C(28) Ru(1) S(1) 142.3(1) ? . . .
C(29) Ru(1) S(1) 154.9(1) ? . . .
C(30) Ru(1) S(1) 116.8(1) ? . . .
C(31) Ru(1) S(1) 93.5(1) ? . . .
C(32) Ru(1) S(1) 105.3(1) ? . . .
Ru(1) S(2) C(22) 116.6(2) ? . . .
N(7) Ru(1) S(2) 97.7(1) ? . . .
C(28) Ru(1) S(2) 139.1(1) ? . . .
C(29) Ru(1) S(2) 103.1(2) ? . . .
C(30) Ru(1) S(2) 92.8(2) ? . . .
C(31) Ru(1) S(2) 117.6(1) ? . . .
C(32) Ru(1) S(2) 155.8(1) ? . . .
C(28) Ru(1) N(7) 88.4(2) ? . . .
C(29) Ru(1) N(7) 108.0(2) ? . . .
C(30) Ru(1) N(7) 146.4(2) ? . . .
C(31) Ru(1) N(7) 144.6(2) ? . . .
C(32) Ru(1) N(7) 105.7(2) ? . . .
Ru(1) N(7) C(38) 170.6(4) ? . . .
Ru(1) C(28) C(29) 70.9(3) ? . . .
C(29) Ru(1) C(28) 37.9(2) ? . . .
C(30) Ru(1) C(28) 63.7(2) ? . . .
C(31) Ru(1) C(28) 63.9(2) ? . . .
Ru(1) C(28) C(32) 70.5(3) ? . . .
C(32) Ru(1) C(28) 38.3(2) ? . . .
Ru(1) C(28) C(33) 126.1(4) ? . . .
Ru(1) C(29) C(28) 71.3(3) ? . . .
Ru(1) C(29) C(30) 71.5(3) ? . . .
C(30) Ru(1) C(29) 38.4(2) ? . . .
C(31) Ru(1) C(29) 63.8(2) ? . . .
C(32) Ru(1) C(29) 64.2(2) ? . . .
Ru(1) C(29) C(34) 128.8(4) ? . . .
Ru(1) C(30) C(29) 70.2(3) ? . . .
Ru(1) C(30) C(31) 70.8(3) ? . . .
C(31) Ru(1) C(30) 37.6(2) ? . . .
C(32) Ru(1) C(30) 64.2(2) ? . . .
Ru(1) C(30) C(35) 128.7(4) ? . . .
Ru(1) C(31) C(30) 71.6(3) ? . . .
Ru(1) C(31) C(32) 70.2(3) ? . . .
C(32) Ru(1) C(31) 38.9(2) ? . . .
Ru(1) C(31) C(36) 129.0(4) ? . . .
Ru(1) C(32) C(28) 71.2(3) ? . . .
Ru(1) C(32) C(31) 71.0(3) ? . . .
Ru(1) C(32) C(37) 128.6(4) ? . . .
S(1) C(16) C(17) 121.9(4) ? . . .
S(1) C(16) C(21) 119.0(4) ? . . .
S(2) C(22) C(23) 121.9(4) ? . . .
S(2) C(22) C(27) 118.8(4) ? . . .
O(1) C(40) C(41) 107(1) ? . . .
C(43) O(1) C(40) 107.5(9) ? . . .
O(1) C(43) C(42) 107(1) ? . . .
N(1) N(2) C(1) 107.1(4) ? . . .
B(1) N(1) N(2) 120.3(4) ? . . .
C(3) N(1) N(2) 109.7(4) ? . . .
B(1) N(1) C(3) 129.9(5) ? . . .
N(1) C(3) C(2) 106.9(5) ? . . .
N(1) C(3) C(5) 122.5(6) ? . . .
N(1) B(1) N(3) 110.3(4) ? . . .
N(1) B(1) N(5) 108.3(4) ? . . .
N(2) C(1) C(4) 125.1(5) ? . . .
N(2) C(1) C(2) 108.6(5) ? . . .
N(3) N(4) C(6) 107.1(4) ? . . .
B(1) N(3) N(4) 120.2(4) ? . . .
C(8) N(3) N(4) 109.7(4) ? . . .
B(1) N(3) C(8) 130.1(4) ? . . .
N(3) C(8) C(7) 106.5(5) ? . . .
N(3) C(8) C(10) 122.6(5) ? . . .
N(3) B(1) N(5) 108.7(4) ? . . .
N(4) C(6) C(9) 125.0(4) ? . . .
N(4) C(6) C(7) 108.1(4) ? . . .
N(5) N(6) C(11) 105.9(3) ? . . .
B(1) N(5) N(6) 121.6(4) ? . . .
C(13) N(5) N(6) 110.5(4) ? . . .
B(1) N(5) C(13) 127.9(4) ? . . .
N(5) C(13) C(12) 106.8(4) ? . . .
N(5) C(13) C(15) 123.5(5) ? . . .
N(6) C(11) C(14) 123.9(4) ? . . .
N(6) C(11) C(12) 109.3(4) ? . . .
N(7) C(38) C(39) 178.9(7) ? . . .
C(4) C(1) C(2) 126.3(6) ? . . .
C(1) C(2) C(3) 107.7(5) ? . . .
C(2) C(3) C(5) 130.6(5) ? . . .
C(9) C(6) C(7) 126.9(5) ? . . .
C(6) C(7) C(8) 108.5(5) ? . . .
C(7) C(8) C(10) 130.9(6) ? . . .
C(14) C(11) C(12) 126.9(4) ? . . .
C(11) C(12) C(13) 107.5(5) ? . . .
C(12) C(13) C(15) 129.7(5) ? . . .
C(21) C(16) C(17) 118.8(4) ? . . .
C(16) C(17) C(18) 119.8(5) ? . . .
C(16) C(21) C(20) 119.2(5) ? . . .
C(17) C(18) C(19) 121.9(6) ? . . .
C(18) C(19) C(20) 118.9(6) ? . . .
C(19) C(20) C(21) 121.4(6) ? . . .
C(27) C(22) C(23) 119.3(4) ? . . .
C(22) C(23) C(24) 119.7(5) ? . . .
C(22) C(27) C(26) 119.3(5) ? . . .
C(23) C(24) C(25) 120.5(5) ? . . .
C(24) C(25) C(26) 121.0(6) ? . . .
C(25) C(26) C(27) 120.2(5) ? . . .
C(28) C(29) C(30) 108.1(5) ? . . .
C(32) C(28) C(29) 108.8(4) ? . . .
C(33) C(28) C(29) 126.0(5) ? . . .
C(28) C(29) C(34) 127.1(5) ? . . .
C(28) C(32) C(31) 106.8(4) ? . . .
C(33) C(28) C(32) 125.2(5) ? . . .
C(28) C(32) C(37) 126.9(5) ? . . .
C(29) C(30) C(31) 107.9(5) ? . . .
C(34) C(29) C(30) 124.4(5) ? . . .
C(29) C(30) C(35) 124.9(5) ? . . .
C(30) C(31) C(32) 108.4(5) ? . . .
C(35) C(30) C(31) 127.0(5) ? . . .
C(30) C(31) C(36) 128.0(5) ? . . .
C(36) C(31) C(32) 123.3(5) ? . . .
C(31) C(32) C(37) 125.9(5) ? . . .
C(40) C(41) C(42) 104(1) ? . . .
C(41) C(42) C(43) 103.5(9) ? . . .
O(1) C(40) H(51) 112.8417 ? . . .
O(1) C(40) H(52) 108.9449 ? . . .
O(1) C(43) H(57) 109.8506 ? . . .
O(1) C(43) H(58) 110.6992 ? . . .
N(1) B(1) H(1) 112(2) ? . . .
N(3) B(1) H(1) 108(2) ? . . .
N(5) B(1) H(1) 108(2) ? . . .

loop_
_geom_bond_atom_site_label_1
_geom_bond_atom_site_label_2
_geom_bond_distance
_geom_bond_publ_flag
_geom_bond_site_symmetry_1
_geom_bond_site_symmetry_2
Rh(1) Cl(1) 2.338(1) ? . .
Rh(1) S(1) 2.354(1) ? . .
Rh(1) S(2) 2.355(1) ? . .
Rh(1) N(2) 2.128(4) ? . .
Rh(1) N(4) 2.129(4) ? . .
Rh(1) N(6) 2.098(3) ? . .
Ru(1) S(1) 2.432(1) ? . .
Ru(1) S(2) 2.437(1) ? . .
Ru(1) N(7) 2.044(4) ? . .
Ru(1) C(28) 2.179(5) ? . .
Ru(1) C(29) 2.174(5) ? . .
Ru(1) C(30) 2.191(5) ? . .
Ru(1) C(31) 2.180(5) ? . .
Ru(1) C(32) 2.170(5) ? . .
S(1) C(16) 1.771(4) ? . .
S(2) C(22) 1.776(5) ? . .
O(1) C(40) 1.38(1) ? . .
O(1) C(43) 1.42(1) ? . .
N(1) N(2) 1.370(6) ? . .
N(1) C(3) 1.351(6) ? . .
N(1) B(1) 1.520(7) ? . .
N(2) C(1) 1.340(7) ? . .
N(3) N(4) 1.375(5) ? . .
N(3) C(8) 1.361(7) ? . .
N(3) B(1) 1.528(7) ? . .
N(4) C(6) 1.342(6) ? . .
N(5) N(6) 1.376(5) ? . .
N(5) C(13) 1.349(7) ? . .
N(5) B(1) 1.547(7) ? . .
N(6) C(11) 1.343(6) ? . .
N(7) C(38) 1.121(6) ? . .
C(1) C(2) 1.381(8) ? . .
C(1) C(4) 1.489(9) ? . .
C(2) C(3) 1.37(1) ? . .
C(3) C(5) 1.484(9) ? . .
C(6) C(7) 1.389(8) ? . .
C(6) C(9) 1.476(7) ? . .
C(7) C(8) 1.357(8) ? . .
C(8) C(10) 1.49(1) ? . .
C(11) C(12) 1.385(7) ? . .
C(11) C(14) 1.473(6) ? . .
C(12) C(13) 1.364(8) ? . .
C(13) C(15) 1.488(9) ? . .
C(16) S(1) 1.771(4) ? . .
C(16) C(17) 1.380(6) ? . .
C(16) C(21) 1.394(7) ? . .
C(17) C(16) 1.380(6) ? . .
C(17) C(18) 1.388(8) ? . .
C(18) C(19) 1.35(1) ? . .
C(19) C(20) 1.36(1) ? . .
C(20) C(21) 1.392(9) ? . .
C(21) C(16) 1.394(7) ? . .
C(22) C(23) 1.391(7) ? . .
C(22) C(27) 1.408(7) ? . .
C(23) C(24) 1.397(7) ? . .
C(24) C(25) 1.362(9) ? . .
C(25) C(26) 1.365(9) ? . .
C(26) C(27) 1.401(8) ? . .
C(28) C(29) 1.412(8) ? . .
C(28) C(32) 1.426(7) ? . .
C(28) C(33) 1.497(7) ? . .
C(29) C(30) 1.435(8) ? . .
C(29) C(34) 1.497(9) ? . .
C(30) C(31) 1.410(8) ? . .
C(30) C(35) 1.491(8) ? . .
C(31) C(32) 1.447(7) ? . .
C(31) C(36) 1.507(8) ? . .
C(32) C(37) 1.497(8) ? . .
C(38) C(39) 1.471(8) ? . .
C(40) C(41) 1.39(2) ? . .
C(41) C(42) 1.47(2) ? . .
C(42) C(43) 1.38(2) ? . .
C(2) H(2) 0.9500 ? . .
C(4) H(3) 0.9500 ? . .
C(4) H(4) 0.9499 ? . .
C(4) H(5) 0.9501 ? . .
C(5) H(6) 0.9500 ? . .
C(5) H(7) 0.9501 ? . .
C(5) H(8) 0.9500 ? . .
C(7) H(9) 0.9500 ? . .
C(9) H(10) 0.9499 ? . .
C(9) H(11) 0.9499 ? . .
C(9) H(12) 0.9500 ? . .
C(10) H(13) 0.9500 ? . .
C(10) H(14) 0.9500 ? . .
C(10) H(15) 0.9500 ? . .
C(12) H(16) 0.9500 ? . .
C(14) H(17) 0.9500 ? . .
C(14) H(18) 0.9501 ? . .
C(14) H(19) 0.9500 ? . .
C(15) H(20) 0.9501 ? . .
C(15) H(21) 0.9500 ? . .
C(15) H(22) 0.9499 ? . .
C(17) H(23) 0.9499 ? . .
C(18) H(24) 0.9501 ? . .
C(19) H(25) 0.9502 ? . .
C(20) H(26) 0.9500 ? . .
C(21) H(27) 0.9500 ? . .
C(23) H(28) 0.9500 ? . .
C(24) H(29) 0.9500 ? . .
C(25) H(30) 0.9500 ? . .
C(26) H(31) 0.9500 ? . .
C(27) H(32) 0.9500 ? . .
C(33) H(33) 0.9500 ? . .
C(33) H(34) 0.9500 ? . .
C(33) H(35) 0.9500 ? . .
C(34) H(36) 0.9500 ? . .
C(34) H(37) 0.9500 ? . .
C(34) H(38) 0.9499 ? . .
C(35) H(39) 0.9500 ? . .
C(35) H(40) 0.9501 ? . .
C(35) H(41) 0.9500 ? . .
C(36) H(42) 0.9498 ? . .
C(36) H(43) 0.9501 ? . .
C(36) H(44) 0.9500 ? . .
C(37) H(45) 0.9501 ? . .
C(37) H(46) 0.9500 ? . .
C(37) H(47) 0.9500 ? . .
C(39) H(48) 0.9499 ? . .
C(39) H(49) 0.9499 ? . .
C(39) H(50) 0.9500 ? . .
C(40) H(51) 0.9500 ? . .
C(40) H(52) 0.9500 ? . .
C(41) H(53) 0.9500 ? . .
C(41) H(54) 0.9501 ? . .
C(42) H(55) 0.9500 ? . .
C(42) H(56) 0.9500 ? . .
C(43) H(57) 0.9500 ? . .
C(43) H(58) 0.9499 ? . .
B(1) H(1) 1.03(4) ? . .

loop_
_geom_contact_atom_site_label_1
_geom_contact_atom_site_label_2
_geom_contact_distance
_geom_contact_publ_flag
_geom_contact_site_symmetry_1
_geom_contact_site_symmetry_2
Rh(1) Ru(1) 3.6875(5) ? . .
S(1) S(2) 3.041(2) ? . .
